data_4076331
loop_
_publ_author_name
'Ben\?\'itez Junquera, Lourdes'
'Puerta, M. Carmen'
'Valerga, Pedro'

_publ_section_title
;
 R-Allyl Nickel(II) Complexes with Chelating N-Heterocyclic Carbenes:
 Synthesis, Structural Characterization, and Catalytic Activity
;
_journal_issue 6
_journal_name_full Organometallics
_journal_page_first 2175
_journal_paper_doi 10.1021/om200937d
_journal_volume 31
_journal_year 2012
_chemical_formula_moiety 'C32 H12 B F24, C18 H18 N3 Ni, C4 H10 O'
_chemical_formula_sum 'C54 H40 B F24 N3 Ni O'
_chemical_formula_weight 1272.41
_chemical_name_common
;
(\h^3^-Allyl)-{1-(2-picolyl)-3-(phenyl)-imidazolylidene-\k^2^ N,C}-nickel (II)
tetrakis{3,5-bis(trifluoromethyl)phenyl}borate dichloromethane diethylether 
solvate
;
_space_group_IT_number 15
_symmetry_cell_setting monoclinic
_symmetry_Int_Tables_number 15
_symmetry_space_group_name_Hall '-C 2yc'
_symmetry_space_group_name_H-M 'C 1 2/c 1'
_atom_sites_solution_hydrogens geom
_atom_sites_solution_primary direct
_atom_sites_solution_secondary difmap
_audit_creation_method SHELXL-97
_cell_angle_alpha 90.00
_cell_angle_beta 93.67(3)
_cell_angle_gamma 90.00
_cell_formula_units_Z 8
_cell_length_a 30.180(6)
_cell_length_b 12.912(3)
_cell_length_c 28.568(6)
_cell_measurement_reflns_used 9870
_cell_measurement_temperature 100(2)
_cell_measurement_theta_max 24.951
_cell_measurement_theta_min 2.205
_cell_volume 11110(4)
_computing_cell_refinement 'SAINT (Bruker, 2001)'
_computing_data_collection 'SMART (Bruker, 2001)'
_computing_data_reduction 'SAINT (Bruker, 2001)'
_computing_molecular_graphics 'ORTEP-3 vers. 1.08 (Farrugia, 2005)'
_computing_publication_material 'SHELXTL (Sheldrick, 2001)'
_computing_structure_refinement 'SHELXTL (Sheldrick, 2001)'
_computing_structure_solution 'SHELXTL (Sheldrick, 2001)'
_diffrn_ambient_temperature 100(2)
_diffrn_measured_fraction_theta_full 0.984
_diffrn_measured_fraction_theta_max 0.984
_diffrn_measurement_device_type 'Bruker SMART APEX CCD area detector'
_diffrn_measurement_method '1700 omega scan frames, 0.3 deg, 10 sec'
_diffrn_radiation_monochromator graphite
_diffrn_radiation_probe x-ray
_diffrn_radiation_type MoK\a
_diffrn_radiation_wavelength 0.71073
_diffrn_reflns_av_R_equivalents 0.0373
_diffrn_reflns_av_sigmaI/netI 0.0335
_diffrn_reflns_limit_h_max 34
_diffrn_reflns_limit_h_min -35
_diffrn_reflns_limit_k_max 14
_diffrn_reflns_limit_k_min -15
_diffrn_reflns_limit_l_max 33
_diffrn_reflns_limit_l_min -32
_diffrn_reflns_number 36542
_diffrn_reflns_theta_full 25.14
_diffrn_reflns_theta_max 25.14
_diffrn_reflns_theta_min 1.43
_diffrn_source 'fine-focus sealed tube'
_diffrn_source_type 'Bruker SMART APEX'
_diffrn_standards_decay_% 0.0076
_diffrn_standards_number 0
_exptl_absorpt_coefficient_mu 0.472
_exptl_absorpt_correction_T_max 1.000
_exptl_absorpt_correction_T_min 0.737
_exptl_absorpt_correction_type multi-scan
_exptl_absorpt_process_details '(SADABS; Sheldrick, 2004)'
_exptl_crystal_colour orange
_exptl_crystal_density_diffrn 1.522
_exptl_crystal_density_method 'not measured'
_exptl_crystal_description plate
_exptl_crystal_F_000 5136
_exptl_crystal_size_max 0.59
_exptl_crystal_size_mid 0.54
_exptl_crystal_size_min 0.27
_refine_diff_density_max 1.681
_refine_diff_density_min -0.767
_refine_diff_density_rms 0.099
_refine_ls_extinction_method none
_refine_ls_goodness_of_fit_ref 1.079
_refine_ls_hydrogen_treatment constr
_refine_ls_matrix_type full
_refine_ls_number_parameters 774
_refine_ls_number_reflns 9795
_refine_ls_number_restraints 4
_refine_ls_restrained_S_all 1.083
_refine_ls_R_factor_all 0.1076
_refine_ls_R_factor_gt 0.0982
_refine_ls_shift/su_max 0.002
_refine_ls_shift/su_mean 0.000
_refine_ls_structure_factor_coef Fsqd
_refine_ls_weighting_details 'calc w=1/[\s^2^(Fo^2^)+(0.0935P)^2^+108.9115P] where P=(Fo^2^+2Fc^2^)/3'
_refine_ls_weighting_scheme calc
_refine_ls_wR_factor_gt 0.2305
_refine_ls_wR_factor_ref 0.2373
_reflns_number_gt 8795
_reflns_number_total 9795
_reflns_threshold_expression >2sigma(I)
_cod_data_source_file om200937d_si_002.cif
_cod_data_source_block pv1002
_cod_original_cell_volume 11109(4)
_cod_original_sg_symbol_H-M 'C 2/c'
_cod_database_code 4076331

loop_
_symmetry_equiv_pos_as_xyz
'x, y, z'
'-x, y, -z+1/2'
'x+1/2, y+1/2, z'
'-x+1/2, y+1/2, -z+1/2'
'-x, -y, -z'
'x, -y, z-1/2'
'-x+1/2, -y+1/2, -z'
'x+1/2, -y+1/2, z-1/2'

loop_
_atom_site_label
_atom_site_type_symbol
_atom_site_fract_x
_atom_site_fract_y
_atom_site_fract_z
_atom_site_U_iso_or_equiv
_atom_site_adp_type
_atom_site_occupancy
_atom_site_symmetry_multiplicity
_atom_site_calc_flag
_atom_site_refinement_flags
_atom_site_disorder_assembly
_atom_site_disorder_group
Ni1 Ni 0.14665(2) 0.91201(6) 0.33049(2) 0.0312(2) Uani 1 1 d . . .
N1 N 0.06295(13) 0.7909(3) 0.30596(15) 0.0295(9) Uani 1 1 d . . .
N2 N 0.06700(13) 0.8664(4) 0.37272(15) 0.0330(10) Uani 1 1 d . . .
N3 N 0.12938(15) 1.0364(4) 0.36323(16) 0.0370(11) Uani 1 1 d . A .
C1A C 0.1739(5) 0.7922(15) 0.2952(3) 0.036(2) Uani 0.706(10) 1 d P A 1
H1A H 0.1651 0.7227 0.3034 0.043 Uiso 0.706(10) 1 calc PR A 1
H1B H 0.1771 0.8020 0.2619 0.043 Uiso 0.706(10) 1 calc PR A 1
C2A C 0.2057(2) 0.8428(7) 0.3267(3) 0.0416(19) Uani 0.706(10) 1 d P A 1
H2A H 0.2235 0.8057 0.3486 0.050 Uiso 0.706(10) 1 calc PR A 1
C3A C 0.2087(8) 0.947(3) 0.3233(13) 0.048(4) Uani 0.706(10) 1 d P A 1
H3A H 0.2157 0.9741 0.2929 0.057 Uiso 0.706(10) 1 calc PR A 1
H3B H 0.2241 0.9825 0.3494 0.057 Uiso 0.706(10) 1 calc PR A 1
C1B C 0.1752(16) 0.798(4) 0.3092(11) 0.036(2) Uani 0.294(10) 1 d P A 2
H1C H 0.1911 0.7560 0.3330 0.043 Uiso 0.294(10) 1 calc PR A 2
H1D H 0.1585 0.7564 0.2859 0.043 Uiso 0.294(10) 1 calc PR A 2
C2B C 0.1980(6) 0.8780(17) 0.2924(8) 0.0416(19) Uani 0.294(10) 1 d P A 2
H2B H 0.2018 0.8832 0.2605 0.050 Uiso 0.294(10) 1 calc PR A 2
C3B C 0.217(2) 0.956(8) 0.324(3) 0.048(4) Uani 0.294(10) 1 d P A 2
H3C H 0.2224 1.0242 0.3114 0.057 Uiso 0.294(10) 1 calc PR A 2
H3D H 0.2380 0.9341 0.3490 0.057 Uiso 0.294(10) 1 calc PR A 2
C4 C 0.08972(16) 0.8521(4) 0.33368(18) 0.0297(11) Uani 1 1 d . A .
C5 C 0.02466(17) 0.7661(4) 0.3283(2) 0.0363(12) Uani 1 1 d . A .
H5 H 0.0014 0.7243 0.3166 0.044 Uiso 1 1 calc R . .
C6 C 0.02770(18) 0.8136(4) 0.3697(2) 0.0367(13) Uani 1 1 d . A .
H6 H 0.0069 0.8114 0.3923 0.044 Uiso 1 1 calc R . .
C7 C 0.08546(19) 0.9261(5) 0.41235(19) 0.0392(13) Uani 1 1 d . A .
H7A H 0.1101 0.8881 0.4275 0.047 Uiso 1 1 calc R . .
H7B H 0.0630 0.9342 0.4349 0.047 Uiso 1 1 calc R . .
C8 C 0.10146(18) 1.0319(5) 0.39851(18) 0.0358(12) Uani 1 1 d . . .
C9 C 0.0893(2) 1.1196(5) 0.4220(2) 0.0442(14) Uani 1 1 d . A .
H9 H 0.0704 1.1143 0.4464 0.053 Uiso 1 1 calc R . .
C10 C 0.1050(3) 1.2146(6) 0.4095(2) 0.0573(18) Uani 1 1 d . . .
H10 H 0.0969 1.2742 0.4251 0.069 Uiso 1 1 calc R A .
C11 C 0.1330(3) 1.2200(5) 0.3735(2) 0.0570(18) Uani 1 1 d . A .
H11 H 0.1442 1.2835 0.3645 0.068 Uiso 1 1 calc R . .
C12 C 0.1442(2) 1.1306(5) 0.3511(2) 0.0474(15) Uani 1 1 d . . .
H12 H 0.1629 1.1352 0.3265 0.057 Uiso 1 1 calc R A .
C13 C 0.07147(15) 0.7590(4) 0.25949(18) 0.0303(11) Uani 1 1 d . A .
C14 C 0.06912(17) 0.6540(4) 0.2482(2) 0.0389(13) Uani 1 1 d . . .
H14 H 0.0621 0.6053 0.2705 0.047 Uiso 1 1 calc R A .
C15 C 0.07734(19) 0.6235(5) 0.2032(2) 0.0476(16) Uani 1 1 d . A .
H15 H 0.0760 0.5537 0.1953 0.057 Uiso 1 1 calc R . .
C16 C 0.08751(18) 0.6955(6) 0.1702(2) 0.0493(17) Uani 1 1 d . . .
H16 H 0.0928 0.6741 0.1400 0.059 Uiso 1 1 calc R A .
C17 C 0.08999(19) 0.7993(6) 0.1816(2) 0.0485(16) Uani 1 1 d . A .
H17 H 0.0971 0.8478 0.1592 0.058 Uiso 1 1 calc R . .
C18 C 0.08187(18) 0.8311(5) 0.2268(2) 0.0383(13) Uani 1 1 d . . .
H18 H 0.0835 0.9009 0.2347 0.046 Uiso 1 1 calc R A .
F1A F 0.0373(4) -0.0085(11) 0.0877(3) 0.127(5) Uani 0.644(6) 1 d P B 1
F2A F 0.0331(3) 0.0976(6) 0.0289(3) 0.097(3) Uani 0.644(6) 1 d P B 1
F3A F 0.0735(3) -0.0256(8) 0.0279(4) 0.100(3) Uani 0.644(6) 1 d P B 1
F4A F 0.22442(18) -0.0177(4) 0.12814(18) 0.0670(14) Uani 0.937(7) 1 d P C 1
F5A F 0.19063(17) 0.0002(4) 0.19060(16) 0.0729(16) Uani 0.937(7) 1 d P C 1
F6A F 0.23712(17) 0.1159(4) 0.1704(2) 0.0815(19) Uani 0.937(7) 1 d P C 1
F4B F 0.205(3) -0.032(6) 0.148(3) 0.0670(14) Uani 0.063(7) 1 d P C 2
F5B F 0.201(3) 0.084(7) 0.201(2) 0.0729(16) Uani 0.063(7) 1 d P C 2
F6B F 0.237(3) 0.084(6) 0.140(4) 0.0815(19) Uani 0.063(7) 1 d P C 2
F7 F 0.25037(13) 0.7005(3) 0.14236(14) 0.0580(10) Uani 1 1 d . . .
F8 F 0.19227(18) 0.7739(3) 0.1561(5) 0.208(6) Uani 1 1 d . . .
F9 F 0.2371(3) 0.7400(7) 0.2101(2) 0.187(5) Uani 1 1 d . . .
F10A F 0.1681(2) 0.3132(4) 0.27228(14) 0.0672(16) Uani 0.849(6) 1 d P D 1
F11A F 0.1265(3) 0.4377(8) 0.2882(3) 0.118(4) Uani 0.849(6) 1 d P D 1
F12A F 0.1971(2) 0.4414(6) 0.30468(18) 0.101(2) Uani 0.849(6) 1 d P D 1
F13 F 0.11575(13) 0.3458(4) -0.08901(13) 0.0657(12) Uani 1 1 d . . .
F14 F 0.17761(15) 0.3817(5) -0.11746(13) 0.0890(17) Uani 1 1 d . . .
F15 F 0.13580(19) 0.5029(4) -0.09612(15) 0.0899(16) Uani 1 1 d . . .
F16 F 0.30285(13) 0.3440(4) 0.05375(19) 0.0839(15) Uani 1 1 d . . .
F17 F 0.30104(14) 0.5025(4) 0.0451(2) 0.0939(17) Uani 1 1 d . . .
F18 F 0.30918(15) 0.4061(8) -0.01379(17) 0.161(4) Uani 1 1 d . . .
F19 F -0.00395(14) 0.4378(4) 0.19496(14) 0.0813(15) Uani 1 1 d . . .
F20 F -0.0324(2) 0.3355(5) 0.1453(2) 0.118(2) Uani 1 1 d . . .
F21 F -0.05617(16) 0.4874(6) 0.1504(2) 0.133(3) Uani 1 1 d . . .
F22 F 0.04051(14) 0.7526(3) 0.03693(13) 0.0571(10) Uani 1 1 d . . .
F23 F 0.03767(15) 0.6470(3) -0.02037(12) 0.0592(11) Uani 1 1 d . . .
F24 F -0.02056(12) 0.6816(3) 0.01453(16) 0.0698(12) Uani 1 1 d . . .
F1B F 0.0220(8) 0.0747(18) 0.0768(6) 0.127(5) Uani 0.356(6) 1 d P B 2
F2B F 0.0587(7) 0.0433(14) 0.0206(7) 0.097(3) Uani 0.356(6) 1 d P B 2
F3B F 0.0617(6) -0.0569(14) 0.0730(8) 0.100(3) Uani 0.356(6) 1 d P B 2
F10B F 0.1292(19) 0.393(3) 0.2756(11) 0.0672(16) Uani 0.151(6) 1 d P D 2
F11B F 0.1639(15) 0.508(4) 0.2999(13) 0.118(4) Uani 0.151(6) 1 d P D 2
F12B F 0.1955(15) 0.380(4) 0.2839(11) 0.101(2) Uani 0.151(6) 1 d P D 2
C19 C 0.13211(16) 0.2698(4) 0.10056(16) 0.0263(10) Uani 1 1 d . . .
C20 C 0.09783(18) 0.2105(4) 0.07998(18) 0.0330(12) Uani 1 1 d . . .
H20 H 0.0742 0.2437 0.0637 0.040 Uiso 1 1 calc R . .
C21 C 0.0976(2) 0.1028(4) 0.0828(2) 0.0410(14) Uani 1 1 d . B .
C22 C 0.1325(2) 0.0512(4) 0.1069(2) 0.0432(14) Uani 1 1 d . . .
H22 H 0.1325 -0.0207 0.1090 0.052 Uiso 1 1 calc R . .
C23 C 0.1670(2) 0.1081(4) 0.1275(2) 0.0389(13) Uani 1 1 d . C .
C24 C 0.16710(18) 0.2150(4) 0.12427(18) 0.0314(11) Uani 1 1 d . . .
H24 H 0.1910 0.2518 0.1381 0.038 Uiso 1 1 calc R . .
C25 C 0.0604(3) 0.0436(5) 0.0608(2) 0.0528(18) Uani 1 1 d . . .
C26 C 0.2048(3) 0.0533(5) 0.1543(2) 0.0516(16) Uani 1 1 d . . .
C27 C 0.15811(15) 0.4529(4) 0.14040(17) 0.0243(10) Uani 1 1 d . . .
C28 C 0.17890(16) 0.5496(4) 0.13736(19) 0.0307(11) Uani 1 1 d . . .
H28 H 0.1812 0.5800 0.1081 0.037 Uiso 1 1 calc R . .
C29 C 0.19627(17) 0.6013(4) 0.1776(2) 0.0381(14) Uani 1 1 d . . .
C30 C 0.19299(17) 0.5590(5) 0.2214(2) 0.0427(15) Uani 1 1 d . . .
H30 H 0.2048 0.5934 0.2480 0.051 Uiso 1 1 calc R . .
C31 C 0.17209(17) 0.4652(5) 0.22545(18) 0.0357(13) Uani 1 1 d . D .
C32 C 0.15462(16) 0.4138(4) 0.18541(18) 0.0296(11) Uani 1 1 d . . .
H32 H 0.1401 0.3511 0.1890 0.036 Uiso 1 1 calc R . .
C33 C 0.2188(2) 0.7032(5) 0.1716(3) 0.063(2) Uani 1 1 d . . .
C34 C 0.1662(2) 0.4181(7) 0.2721(2) 0.0559(19) Uani 1 1 d . . .
C35 C 0.16545(17) 0.4079(4) 0.04819(17) 0.0275(10) Uani 1 1 d . . .
C36 C 0.14718(17) 0.4034(4) 0.00211(18) 0.0309(11) Uani 1 1 d . . .
H36 H 0.1165 0.3985 -0.0032 0.037 Uiso 1 1 calc R . .
C37 C 0.17328(19) 0.4061(5) -0.03588(19) 0.0371(12) Uani 1 1 d . . .
C38 C 0.2188(2) 0.4111(5) -0.0302(2) 0.0432(14) Uani 1 1 d . . .
H38 H 0.2361 0.4134 -0.0560 0.052 Uiso 1 1 calc R . .
C39 C 0.23816(17) 0.4128(5) 0.01518(19) 0.0374(13) Uani 1 1 d . . .
C40 C 0.21174(18) 0.4118(4) 0.05294(19) 0.0332(12) Uani 1 1 d . . .
H40 H 0.2255 0.4139 0.0830 0.040 Uiso 1 1 calc R . .
C41 C 0.1506(2) 0.4094(6) -0.0848(2) 0.0521(17) Uani 1 1 d . . .
C42 C 0.2874(2) 0.4159(6) 0.0233(2) 0.0527(17) Uani 1 1 d . . .
C43 C 0.08617(16) 0.4487(4) 0.08681(16) 0.0258(10) Uani 1 1 d . . .
C44 C 0.05325(17) 0.4188(4) 0.11726(17) 0.0302(11) Uani 1 1 d . . .
H44 H 0.0594 0.3652 0.1384 0.036 Uiso 1 1 calc R . .
C45 C 0.01217(17) 0.4670(5) 0.11656(18) 0.0346(12) Uani 1 1 d . . .
C46 C 0.00132(17) 0.5460(4) 0.08550(18) 0.0333(12) Uani 1 1 d . . .
H46 H -0.0263 0.5781 0.0851 0.040 Uiso 1 1 calc R . .
C47 C 0.03277(17) 0.5761(4) 0.05490(18) 0.0301(11) Uani 1 1 d . . .
C48 C 0.07414(16) 0.5300(4) 0.05620(17) 0.0268(10) Uani 1 1 d . . .
H48 H 0.0948 0.5540 0.0359 0.032 Uiso 1 1 calc R . .
C49 C -0.02049(19) 0.4323(5) 0.1513(2) 0.0469(15) Uani 1 1 d . . .
C50 C 0.02266(19) 0.6632(5) 0.0218(2) 0.0383(13) Uani 1 1 d . . .
B1 B 0.13540(18) 0.3955(4) 0.0935(2) 0.0251(11) Uani 1 1 d . . .
O1 O 0.0000 0.137(2) 0.2500 0.269(11) Uiso 1 2 d SD . .
C52 C 0.0718(7) 0.1510(16) 0.2252(7) 0.199(8) Uiso 1 1 d D . .
H52A H 0.0752 0.1405 0.2584 0.299 Uiso 1 1 calc R . .
H52B H 0.0742 0.2236 0.2184 0.299 Uiso 1 1 calc R . .
H52C H 0.0945 0.1138 0.2102 0.299 Uiso 1 1 calc R . .
C51 C 0.0232(9) 0.109(3) 0.2055(9) 0.41(2) Uiso 1 1 d D . .
H51A H 0.0114 0.1470 0.1782 0.492 Uiso 1 1 calc R . .
H51B H 0.0230 0.0354 0.1991 0.492 Uiso 1 1 calc R . .
O2 O 0.2500 0.7500 0.0000 0.274(11) Uiso 1 2 d SD . .
C53 C 0.1962(5) 0.7175(15) 0.0049(7) 0.180(7) Uiso 1 1 d D . .
H53A H 0.1820 0.7184 -0.0266 0.217 Uiso 1 1 calc R . .
H53B H 0.1959 0.6461 0.0154 0.217 Uiso 1 1 calc R . .
C54 C 0.1663(7) 0.7773(18) 0.0356(8) 0.243(11) Uiso 1 1 d D . .
H54A H 0.1503 0.7298 0.0541 0.365 Uiso 1 1 calc R . .
H54B H 0.1457 0.8179 0.0163 0.365 Uiso 1 1 calc R . .
H54C H 0.1840 0.8223 0.0560 0.365 Uiso 1 1 calc R . .

loop_
_atom_site_aniso_label
_atom_site_aniso_U_11
_atom_site_aniso_U_22
_atom_site_aniso_U_33
_atom_site_aniso_U_23
_atom_site_aniso_U_13
_atom_site_aniso_U_12
Ni1 0.0217(3) 0.0436(4) 0.0287(4) -0.0019(3) 0.0049(2) -0.0053(3)
N1 0.020(2) 0.034(2) 0.035(2) -0.0020(19) 0.0042(17) -0.0034(17)
N2 0.019(2) 0.045(3) 0.035(2) 0.001(2) 0.0061(18) -0.0015(19)
N3 0.032(2) 0.047(3) 0.033(2) -0.004(2) 0.0012(19) -0.006(2)
C1A 0.028(3) 0.063(5) 0.017(7) -0.014(7) 0.004(6) 0.004(3)
C2A 0.021(3) 0.062(5) 0.044(4) 0.003(4) 0.014(3) 0.003(3)
C3A 0.013(11) 0.079(8) 0.053(4) -0.015(5) 0.012(7) -0.021(8)
C1B 0.028(3) 0.063(5) 0.017(7) -0.014(7) 0.004(6) 0.004(3)
C2B 0.021(3) 0.062(5) 0.044(4) 0.003(4) 0.014(3) 0.003(3)
C3B 0.013(11) 0.079(8) 0.053(4) -0.015(5) 0.012(7) -0.021(8)
C4 0.024(2) 0.031(3) 0.034(3) 0.003(2) 0.001(2) 0.000(2)
C5 0.023(3) 0.042(3) 0.044(3) 0.002(3) 0.006(2) -0.006(2)
C6 0.028(3) 0.043(3) 0.040(3) 0.005(3) 0.011(2) -0.004(2)
C7 0.039(3) 0.050(4) 0.029(3) -0.006(2) 0.007(2) -0.002(3)
C8 0.031(3) 0.049(3) 0.027(3) -0.003(2) -0.003(2) -0.003(2)
C9 0.040(3) 0.060(4) 0.033(3) -0.002(3) 0.002(2) 0.006(3)
C10 0.075(5) 0.048(4) 0.048(4) -0.008(3) -0.004(3) 0.013(4)
C11 0.076(5) 0.045(4) 0.049(4) -0.002(3) 0.002(3) -0.009(3)
C12 0.053(4) 0.051(4) 0.038(3) -0.002(3) 0.006(3) -0.013(3)
C13 0.018(2) 0.038(3) 0.035(3) -0.002(2) 0.005(2) -0.001(2)
C14 0.028(3) 0.036(3) 0.052(4) -0.004(3) -0.006(2) 0.006(2)
C15 0.029(3) 0.053(4) 0.060(4) -0.024(3) -0.010(3) 0.016(3)
C16 0.024(3) 0.084(5) 0.040(3) -0.022(3) -0.001(2) 0.010(3)
C17 0.032(3) 0.077(5) 0.037(3) -0.002(3) 0.006(2) -0.004(3)
C18 0.032(3) 0.043(3) 0.041(3) -0.006(3) 0.005(2) -0.005(2)
F1A 0.148(9) 0.169(12) 0.061(5) 0.013(6) -0.003(5) -0.142(10)
F2A 0.109(7) 0.045(5) 0.127(6) 0.023(5) -0.070(6) -0.036(4)
F3A 0.101(6) 0.083(6) 0.111(6) -0.058(6) -0.018(5) -0.017(4)
F4A 0.080(3) 0.054(3) 0.069(3) 0.005(2) 0.016(3) 0.028(2)
F5A 0.091(3) 0.073(4) 0.056(3) 0.031(2) 0.013(2) 0.018(3)
F6A 0.073(3) 0.036(2) 0.129(5) 0.008(3) -0.047(3) 0.003(2)
F4B 0.080(3) 0.054(3) 0.069(3) 0.005(2) 0.016(3) 0.028(2)
F5B 0.091(3) 0.073(4) 0.056(3) 0.031(2) 0.013(2) 0.018(3)
F6B 0.073(3) 0.036(2) 0.129(5) 0.008(3) -0.047(3) 0.003(2)
F7 0.059(2) 0.045(2) 0.074(3) -0.0074(19) 0.033(2) -0.0089(18)
F8 0.056(3) 0.021(2) 0.554(18) -0.006(5) 0.086(6) -0.005(2)
F9 0.236(9) 0.225(8) 0.111(5) -0.107(5) 0.096(5) -0.204(8)
F10A 0.109(4) 0.065(3) 0.027(2) 0.007(2) 0.004(2) 0.007(3)
F11A 0.105(5) 0.178(9) 0.076(5) 0.068(5) 0.063(4) 0.096(6)
F12A 0.144(6) 0.117(5) 0.036(3) 0.000(3) -0.050(3) -0.042(5)
F13 0.059(2) 0.096(3) 0.041(2) -0.011(2) -0.0087(18) -0.017(2)
F14 0.063(3) 0.176(5) 0.029(2) -0.019(3) 0.0092(18) -0.003(3)
F15 0.128(4) 0.087(4) 0.049(3) 0.013(2) -0.035(3) 0.012(3)
F16 0.037(2) 0.106(4) 0.108(4) 0.019(3) -0.002(2) 0.017(2)
F17 0.041(2) 0.100(4) 0.138(5) -0.001(4) -0.011(3) -0.014(2)
F18 0.033(2) 0.401(13) 0.051(3) -0.031(5) 0.017(2) 0.001(4)
F19 0.063(3) 0.144(5) 0.038(2) 0.008(2) 0.0144(19) -0.037(3)
F20 0.140(5) 0.110(4) 0.112(4) -0.046(3) 0.083(4) -0.090(4)
F21 0.055(3) 0.221(7) 0.131(5) 0.102(5) 0.061(3) 0.067(4)
F22 0.084(3) 0.0311(19) 0.055(2) -0.0005(16) -0.008(2) -0.0057(18)
F23 0.100(3) 0.049(2) 0.0292(18) 0.0039(15) 0.0067(18) 0.020(2)
F24 0.041(2) 0.078(3) 0.089(3) 0.036(2) -0.010(2) 0.013(2)
F1B 0.148(9) 0.169(12) 0.061(5) 0.013(6) -0.003(5) -0.142(10)
F2B 0.109(7) 0.045(5) 0.127(6) 0.023(5) -0.070(6) -0.036(4)
F3B 0.101(6) 0.083(6) 0.111(6) -0.058(6) -0.018(5) -0.017(4)
F10B 0.109(4) 0.065(3) 0.027(2) 0.007(2) 0.004(2) 0.007(3)
F11B 0.105(5) 0.178(9) 0.076(5) 0.068(5) 0.063(4) 0.096(6)
F12B 0.144(6) 0.117(5) 0.036(3) 0.000(3) -0.050(3) -0.042(5)
C19 0.029(3) 0.031(3) 0.020(2) -0.002(2) 0.0069(19) -0.005(2)
C20 0.040(3) 0.034(3) 0.025(3) 0.000(2) 0.004(2) -0.006(2)
C21 0.054(4) 0.035(3) 0.036(3) -0.008(2) 0.011(3) -0.013(3)
C22 0.064(4) 0.026(3) 0.042(3) -0.004(2) 0.014(3) -0.009(3)
C23 0.049(3) 0.031(3) 0.037(3) 0.002(2) 0.007(3) -0.001(2)
C24 0.037(3) 0.027(3) 0.032(3) -0.004(2) 0.008(2) -0.006(2)
C25 0.076(5) 0.047(4) 0.036(3) -0.003(3) 0.007(3) -0.034(3)
C26 0.065(4) 0.032(3) 0.058(4) 0.004(3) 0.003(3) 0.006(3)
C27 0.021(2) 0.024(2) 0.028(3) -0.0040(19) -0.0016(19) 0.0026(19)
C28 0.020(2) 0.033(3) 0.039(3) -0.005(2) 0.004(2) 0.002(2)
C29 0.021(2) 0.041(3) 0.053(4) -0.024(3) 0.010(2) -0.004(2)
C30 0.024(3) 0.056(4) 0.048(4) -0.030(3) -0.001(2) 0.004(2)
C31 0.026(3) 0.052(3) 0.030(3) -0.013(2) 0.000(2) 0.008(2)
C32 0.027(2) 0.030(3) 0.031(3) -0.006(2) 0.001(2) 0.003(2)
C33 0.036(3) 0.050(4) 0.105(6) -0.045(4) 0.029(4) -0.014(3)
C34 0.043(4) 0.089(6) 0.034(3) -0.011(3) -0.004(3) 0.027(4)
C35 0.031(3) 0.023(2) 0.029(3) -0.003(2) 0.006(2) -0.003(2)
C36 0.029(3) 0.030(3) 0.033(3) -0.003(2) 0.002(2) 0.000(2)
C37 0.039(3) 0.044(3) 0.029(3) -0.005(2) 0.000(2) 0.001(2)
C38 0.042(3) 0.059(4) 0.031(3) -0.003(3) 0.015(2) 0.002(3)
C39 0.028(3) 0.052(4) 0.033(3) 0.000(3) 0.004(2) 0.000(2)
C40 0.034(3) 0.036(3) 0.030(3) 0.000(2) 0.003(2) 0.000(2)
C41 0.046(4) 0.077(5) 0.033(3) -0.008(3) 0.001(3) -0.001(3)
C42 0.037(3) 0.087(5) 0.034(3) -0.002(3) 0.007(3) -0.002(3)
C43 0.025(2) 0.031(3) 0.021(2) -0.004(2) 0.0007(19) -0.005(2)
C44 0.030(3) 0.036(3) 0.024(2) -0.002(2) 0.000(2) -0.004(2)
C45 0.026(3) 0.049(3) 0.029(3) -0.007(2) 0.002(2) -0.010(2)
C46 0.024(3) 0.043(3) 0.033(3) -0.009(2) 0.000(2) -0.001(2)
C47 0.032(3) 0.031(3) 0.028(3) -0.005(2) -0.002(2) -0.004(2)
C48 0.026(2) 0.030(3) 0.025(2) -0.004(2) 0.0014(19) -0.005(2)
C49 0.030(3) 0.065(4) 0.047(4) 0.002(3) 0.009(3) -0.005(3)
C50 0.037(3) 0.042(3) 0.036(3) -0.006(2) 0.000(2) 0.002(2)
B1 0.024(3) 0.022(3) 0.029(3) -0.002(2) 0.001(2) -0.004(2)

loop_
_atom_type_symbol
_atom_type_description
_atom_type_scat_dispersion_real
_atom_type_scat_dispersion_imag
_atom_type_scat_source
C C 0.0033 0.0016 'International Tables Vol C Tables 4.2.6.8 and 6.1.1.4'
H H 0.0000 0.0000 'International Tables Vol C Tables 4.2.6.8 and 6.1.1.4'
B B 0.0013 0.0007 'International Tables Vol C Tables 4.2.6.8 and 6.1.1.4'
N N 0.0061 0.0033 'International Tables Vol C Tables 4.2.6.8 and 6.1.1.4'
F F 0.0171 0.0103 'International Tables Vol C Tables 4.2.6.8 and 6.1.1.4'
O O 0.0106 0.0060 'International Tables Vol C Tables 4.2.6.8 and 6.1.1.4'
Ni Ni 0.3393 1.1124 'International Tables Vol C Tables 4.2.6.8 and 6.1.1.4'

loop_
_geom_angle_atom_site_label_1
_geom_angle_atom_site_label_2
_geom_angle_atom_site_label_3
_geom_angle
_geom_angle_site_symmetry_1
_geom_angle_site_symmetry_3
C1B Ni1 C4 97.8(16) . .
C1B Ni1 N3 166.0(14) . .
C4 Ni1 N3 92.4(2) . .
C1B Ni1 C3A 71(2) . .
C4 Ni1 C3A 168.8(11) . .
N3 Ni1 C3A 98.5(10) . .
C1B Ni1 C2B 40.9(17) . .
C4 Ni1 C2B 132.5(7) . .
N3 Ni1 C2B 133.1(7) . .
C3A Ni1 C2B 37.8(12) . .
C1B Ni1 C2A 35.3(15) . .
C4 Ni1 C2A 129.4(3) . .
N3 Ni1 C2A 131.3(3) . .
C3A Ni1 C2A 40.0(12) . .
C2B Ni1 C2A 31.7(6) . .
C1B Ni1 C1A 10.2(15) . .
C4 Ni1 C1A 96.3(5) . .
N3 Ni1 C1A 171.3(5) . .
C3A Ni1 C1A 72.8(11) . .
C2B Ni1 C1A 38.4(8) . .
C2A Ni1 C1A 41.4(5) . .
C1B Ni1 C3B 73(3) . .
C4 Ni1 C3B 171(3) . .
N3 Ni1 C3B 96(2) . .
C3A Ni1 C3B 2(3) . .
C2B Ni1 C3B 40(2) . .
C2A Ni1 C3B 42(3) . .
C1A Ni1 C3B 75(2) . .
C4 N1 C5 110.4(4) . .
C4 N1 C13 125.3(4) . .
C5 N1 C13 124.3(4) . .
C4 N2 C6 111.2(5) . .
C4 N2 C7 121.6(4) . .
C6 N2 C7 127.1(5) . .
C12 N3 C8 117.5(5) . .
C12 N3 Ni1 121.1(4) . .
C8 N3 Ni1 121.4(4) . .
C2A C1A Ni1 67.6(6) . .
C2A C1A H1A 116.9 . .
Ni1 C1A H1A 116.9 . .
C2A C1A H1B 116.9 . .
Ni1 C1A H1B 116.9 . .
H1A C1A H1B 113.9 . .
C3A C2A C1A 116.9(17) . .
C3A C2A Ni1 67.9(11) . .
C1A C2A Ni1 71.0(7) . .
C3A C2A H2A 121.6 . .
C1A C2A H2A 121.6 . .
Ni1 C2A H2A 132.1 . .
C2A C3A Ni1 72.2(10) . .
C2A C3A H3A 116.4 . .
Ni1 C3A H3A 116.4 . .
C2A C3A H3B 116.4 . .
Ni1 C3A H3B 116.4 . .
H3A C3A H3B 113.4 . .
C2B C1B Ni1 76(3) . .
C2B C1B H1C 115.8 . .
Ni1 C1B H1C 115.8 . .
C2B C1B H1D 115.8 . .
Ni1 C1B H1D 115.8 . .
H1C C1B H1D 112.8 . .
C1B C2B C3B 120(4) . .
C1B C2B Ni1 63(2) . .
C3B C2B Ni1 78(3) . .
C1B C2B H2B 120.1 . .
C3B C2B H2B 120.1 . .
Ni1 C2B H2B 131.9 . .
C2B C3B Ni1 62(3) . .
C2B C3B H3C 117.5 . .
Ni1 C3B H3C 117.5 . .
C2B C3B H3D 117.5 . .
Ni1 C3B H3D 117.5 . .
H3C C3B H3D 114.6 . .
N1 C4 N2 104.3(4) . .
N1 C4 Ni1 136.3(4) . .
N2 C4 Ni1 119.4(4) . .
C6 C5 N1 106.8(5) . .
C6 C5 H5 126.6 . .
N1 C5 H5 126.6 . .
C5 C6 N2 107.3(5) . .
C5 C6 H6 126.3 . .
N2 C6 H6 126.3 . .
N2 C7 C8 112.9(5) . .
N2 C7 H7A 109.0 . .
C8 C7 H7A 109.0 . .
N2 C7 H7B 109.0 . .
C8 C7 H7B 109.0 . .
H7A C7 H7B 107.8 . .
N3 C8 C9 121.7(6) . .
N3 C8 C7 117.3(5) . .
C9 C8 C7 121.1(5) . .
C10 C9 C8 120.0(6) . .
C10 C9 H9 120.0 . .
C8 C9 H9 120.0 . .
C11 C10 C9 118.7(6) . .
C11 C10 H10 120.7 . .
C9 C10 H10 120.6 . .
C12 C11 C10 119.2(7) . .
C12 C11 H11 120.4 . .
C10 C11 H11 120.4 . .
N3 C12 C11 122.8(6) . .
N3 C12 H12 118.6 . .
C11 C12 H12 118.6 . .
C18 C13 C14 120.9(5) . .
C18 C13 N1 120.0(5) . .
C14 C13 N1 119.1(5) . .
C15 C14 C13 118.9(6) . .
C15 C14 H14 120.6 . .
C13 C14 H14 120.6 . .
C16 C15 C14 120.5(6) . .
C16 C15 H15 119.7 . .
C14 C15 H15 119.7 . .
C15 C16 C17 120.5(6) . .
C15 C16 H16 119.8 . .
C17 C16 H16 119.8 . .
C16 C17 C18 119.6(6) . .
C16 C17 H17 120.2 . .
C18 C17 H17 120.2 . .
C13 C18 C17 119.6(6) . .
C13 C18 H18 120.2 . .
C17 C18 H18 120.2 . .
C20 C19 C24 116.2(5) . .
C20 C19 B1 123.0(5) . .
C24 C19 B1 120.5(4) . .
C19 C20 C21 122.2(5) . .
C19 C20 H20 118.9 . .
C21 C20 H20 118.9 . .
C20 C21 C22 120.1(5) . .
C20 C21 C25 120.1(6) . .
C22 C21 C25 119.9(6) . .
C23 C22 C21 119.0(5) . .
C23 C22 H22 120.5 . .
C21 C22 H22 120.5 . .
C22 C23 C24 120.6(6) . .
C22 C23 C26 119.6(5) . .
C24 C23 C26 119.8(5) . .
C23 C24 C19 121.9(5) . .
C23 C24 H24 119.0 . .
C19 C24 H24 119.0 . .
F2B C25 F1A 128.2(10) . .
F2B C25 F1B 111.1(15) . .
F2B C25 F3B 104.9(13) . .
F1B C25 F3B 102.4(13) . .
F1A C25 F2A 110.0(10) . .
F1A C25 F3A 105.4(9) . .
F2A C25 F3A 93.7(8) . .
F2B C25 C21 114.5(9) . .
F1A C25 C21 116.9(6) . .
F1B C25 C21 110.7(8) . .
F3B C25 C21 112.4(9) . .
F2A C25 C21 115.4(6) . .
F3A C25 C21 112.7(7) . .
F4B C26 F6B 105(6) . .
F6A C26 F5A 108.0(6) . .
F6A C26 F4A 105.4(6) . .
F5A C26 F4A 104.8(5) . .
F4B C26 F5B 116(5) . .
F6B C26 F5B 112(6) . .
F4B C26 C23 113(4) . .
F6B C26 C23 106(4) . .
F6A C26 C23 114.0(5) . .
F5A C26 C23 111.5(6) . .
F4A C26 C23 112.5(6) . .
F5B C26 C23 104(3) . .
C32 C27 C28 116.1(5) . .
C32 C27 B1 122.6(4) . .
C28 C27 B1 121.1(4) . .
C29 C28 C27 121.2(5) . .
C29 C28 H28 119.4 . .
C27 C28 H28 119.4 . .
C30 C29 C28 120.9(5) . .
C30 C29 C33 120.9(6) . .
C28 C29 C33 118.2(6) . .
C29 C30 C31 119.1(5) . .
C29 C30 H30 120.4 . .
C31 C30 H30 120.4 . .
C30 C31 C32 120.1(5) . .
C30 C31 C34 121.2(6) . .
C32 C31 C34 118.7(6) . .
C27 C32 C31 122.5(5) . .
C27 C32 H32 118.7 . .
C31 C32 H32 118.7 . .
F8 C33 F9 105.0(8) . .
F8 C33 F7 105.3(8) . .
F9 C33 F7 105.4(6) . .
F8 C33 C29 112.8(5) . .
F9 C33 C29 113.6(8) . .
F7 C33 C29 113.9(5) . .
F12B C34 F10B 129(3) . .
F12A C34 F11A 109.1(7) . .
F11A C34 F10A 103.2(9) . .
F12B C34 F11B 106(3) . .
F10B C34 F11B 96(2) . .
F12B C34 C31 109(2) . .
F10B C34 C31 111.1(17) . .
F12A C34 C31 114.9(7) . .
F11A C34 C31 113.1(6) . .
F10A C34 C31 113.8(5) . .
F11B C34 C31 100.5(15) . .
C40 C35 C36 115.2(5) . .
C40 C35 B1 121.9(4) . .
C36 C35 B1 122.5(4) . .
C37 C36 C35 122.0(5) . .
C37 C36 H36 119.0 . .
C35 C36 H36 119.0 . .
C36 C37 C38 121.7(5) . .
C36 C37 C41 118.6(5) . .
C38 C37 C41 119.7(5) . .
C37 C38 C39 117.9(5) . .
C37 C38 H38 121.1 . .
C39 C38 H38 121.1 . .
C40 C39 C38 120.0(5) . .
C40 C39 C42 119.9(5) . .
C38 C39 C42 120.1(5) . .
C39 C40 C35 123.2(5) . .
C39 C40 H40 118.4 . .
C35 C40 H40 118.4 . .
F15 C41 F14 106.7(6) . .
F15 C41 F13 106.7(6) . .
F14 C41 F13 106.6(6) . .
F15 C41 C37 112.2(6) . .
F14 C41 C37 112.4(5) . .
F13 C41 C37 111.9(5) . .
F18 C42 F17 107.9(7) . .
F18 C42 F16 107.0(7) . .
F17 C42 F16 101.2(5) . .
F18 C42 C39 115.2(5) . .
F17 C42 C39 111.7(6) . .
F16 C42 C39 112.8(6) . .
C48 C43 C44 115.1(5) . .
C48 C43 B1 125.8(4) . .
C44 C43 B1 118.8(4) . .
C45 C44 C43 122.1(5) . .
C45 C44 H44 119.0 . .
C43 C44 H44 119.0 . .
C46 C45 C44 121.2(5) . .
C46 C45 C49 120.3(5) . .
C44 C45 C49 118.5(5) . .
C45 C46 C47 118.0(5) . .
C45 C46 H46 121.0 . .
C47 C46 H46 121.0 . .
C46 C47 C48 121.1(5) . .
C46 C47 C50 119.5(5) . .
C48 C47 C50 119.4(5) . .
C47 C48 C43 122.5(5) . .
C47 C48 H48 118.7 . .
C43 C48 H48 118.7 . .
F21 C49 F20 107.6(6) . .
F21 C49 F19 104.9(6) . .
F20 C49 F19 105.1(6) . .
F21 C49 C45 113.6(6) . .
F20 C49 C45 112.4(5) . .
F19 C49 C45 112.5(5) . .
F24 C50 F22 105.5(5) . .
F24 C50 F23 105.9(5) . .
F22 C50 F23 106.0(5) . .
F24 C50 C47 113.2(5) . .
F22 C50 C47 112.7(4) . .
F23 C50 C47 112.9(5) . .
C35 B1 C19 103.6(4) . .
C35 B1 C43 114.3(4) . .
C19 B1 C43 111.6(4) . .
C35 B1 C27 112.2(4) . .
C19 B1 C27 111.8(4) . .
C43 B1 C27 103.5(4) . .
C51 O1 C51 153(4) 2 .
C51 C52 H52A 109.5 . .
C51 C52 H52B 109.5 . .
H52A C52 H52B 109.5 . .
C51 C52 H52C 109.5 . .
H52A C52 H52C 109.5 . .
H52B C52 H52C 109.5 . .
O1 C51 C52 94.9(15) . .
O1 C51 H51A 112.7 . .
C52 C51 H51A 112.7 . .
O1 C51 H51B 112.7 . .
C52 C51 H51B 112.7 . .
H51A C51 H51B 110.2 . .
C53 O2 C53 180.0(12) . 7_565
C54 C53 O2 122.2(15) . .
C54 C53 H53A 106.8 . .
O2 C53 H53A 106.8 . .
C54 C53 H53B 106.8 . .
O2 C53 H53B 106.8 . .
H53A C53 H53B 106.6 . .
C53 C54 H54A 109.5 . .
C53 C54 H54B 109.5 . .
H54A C54 H54B 109.5 . .
C53 C54 H54C 109.5 . .
H54A C54 H54C 109.5 . .
H54B C54 H54C 109.5 . .

loop_
_geom_bond_atom_site_label_1
_geom_bond_atom_site_label_2
_geom_bond_distance
_geom_bond_site_symmetry_2
Ni1 C1B 1.83(5) .
Ni1 C4 1.892(5) .
Ni1 N3 1.946(5) .
Ni1 C3A 1.95(2) .
Ni1 C2B 1.998(18) .
Ni1 C2A 2.003(8) .
Ni1 C1A 2.049(15) .
Ni1 C3B 2.20(7) .
N1 C4 1.350(7) .
N1 C5 1.394(6) .
N1 C13 1.429(7) .
N2 C4 1.359(7) .
N2 C6 1.366(7) .
N2 C7 1.451(7) .
N3 C12 1.349(8) .
N3 C8 1.356(7) .
C1A C2A 1.432(17) .
C1A H1A 0.9700 .
C1A H1B 0.9700 .
C2A C3A 1.35(4) .
C2A H2A 0.9300 .
C3A H3A 0.9700 .
C3A H3B 0.9700 .
C1B C2B 1.35(6) .
C1B H1C 0.9700 .
C1B H1D 0.9700 .
C2B C3B 1.45(8) .
C2B H2B 0.9300 .
C3B H3C 0.9700 .
C3B H3D 0.9700 .
C5 C6 1.329(8) .
C5 H5 0.9300 .
C6 H6 0.9300 .
C7 C8 1.509(8) .
C7 H7A 0.9700 .
C7 H7B 0.9700 .
C8 C9 1.379(8) .
C9 C10 1.371(10) .
C9 H9 0.9300 .
C10 C11 1.373(10) .
C10 H10 0.9300 .
C11 C12 1.374(9) .
C11 H11 0.9300 .
C12 H12 0.9300 .
C13 C18 1.369(8) .
C13 C14 1.395(8) .
C14 C15 1.380(9) .
C14 H14 0.9300 .
C15 C16 1.372(10) .
C15 H15 0.9300 .
C16 C17 1.380(10) .
C16 H16 0.9300 .
C17 C18 1.391(8) .
C17 H17 0.9300 .
C18 H18 0.9300 .
F1A C25 1.265(10) .
F2A C25 1.377(11) .
F3A C25 1.374(11) .
F4A C26 1.345(8) .
F5A C26 1.335(8) .
F6A C26 1.327(9) .
F4B C26 1.12(8) .
F4B F6B 1.80(12) .
F5B C26 1.40(8) .
F6B C26 1.14(10) .
F7 C33 1.307(7) .
F8 C33 1.276(10) .
F9 C33 1.287(9) .
F10A C34 1.355(9) .
F11A C34 1.334(10) .
F12A C34 1.310(9) .
F13 C41 1.335(8) .
F14 C41 1.327(7) .
F15 C41 1.320(9) .
F16 C42 1.335(8) .
F17 C42 1.333(9) .
F18 C42 1.289(7) .
F19 C49 1.315(7) .
F20 C49 1.309(8) .
F21 C49 1.290(8) .
F22 C50 1.334(7) .
F23 C50 1.331(7) .
F24 C50 1.329(7) .
F1B C25 1.33(3) .
F2B C25 1.15(2) .
F3B C25 1.34(2) .
F10B C34 1.17(5) .
F11B C34 1.40(5) .
F12B C34 1.05(5) .
C19 C20 1.387(7) .
C19 C24 1.408(7) .
C19 B1 1.638(7) .
C20 C21 1.394(8) .
C20 H20 0.9300 .
C21 C22 1.391(9) .
C21 C25 1.468(9) .
C22 C23 1.376(8) .
C22 H22 0.9300 .
C23 C24 1.384(8) .
C23 C26 1.508(9) .
C24 H24 0.9300 .
C27 C32 1.391(7) .
C27 C28 1.403(7) .
C27 B1 1.642(7) .
C28 C29 1.402(8) .
C28 H28 0.9300 .
C29 C30 1.374(9) .
C29 C33 1.497(9) .
C30 C31 1.374(9) .
C30 H30 0.9300 .
C31 C32 1.396(7) .
C31 C34 1.487(9) .
C32 H32 0.9300 .
C35 C40 1.396(7) .
C35 C36 1.395(7) .
C35 B1 1.635(7) .
C36 C37 1.382(8) .
C36 H36 0.9300 .
C37 C38 1.375(8) .
C37 C41 1.516(8) .
C38 C39 1.388(8) .
C38 H38 0.9300 .
C39 C40 1.382(7) .
C39 C42 1.489(8) .
C40 H40 0.9300 .
C43 C48 1.399(7) .
C43 C44 1.416(7) .
C43 B1 1.637(7) .
C44 C45 1.386(8) .
C44 H44 0.9300 .
C45 C46 1.378(8) .
C45 C49 1.511(8) .
C46 C47 1.387(7) .
C46 H46 0.9300 .
C47 C48 1.382(7) .
C47 C50 1.487(8) .
C48 H48 0.9300 .
O1 C51 1.531(18) 2
O1 C51 1.531(18) .
C52 C51 1.628(19) .
C52 H52A 0.9600 .
C52 H52B 0.9600 .
C52 H52C 0.9600 .
C51 H51A 0.9700 .
C51 H51B 0.9700 .
O2 C53 1.692(14) .
O2 C53 1.692(14) 7_565
C53 C54 1.510(16) .
C53 H53A 0.9700 .
C53 H53B 0.9700 .
C54 H54A 0.9600 .
C54 H54B 0.9600 .
C54 H54C 0.9600 .
